data_7203589
loop_
_publ_author_name
'Haynes, Delia A.'
'Jones, William'
'Motherwell, W. D. Samuel'

_publ_section_title
;
 Cocrystallisation of succinic and fumaric acids with lutidines: a
 systematic study
;
_journal_issue 11
_journal_name_full CrystEngComm
_journal_page_first 830
_journal_paper_doi 10.1039/b610294h
_journal_volume 8
_journal_year 2006
_chemical_formula_moiety '2(C7 H9 N), C4 H6 O4'
_chemical_formula_sum 'C18 H24 N2 O4'
_chemical_formula_weight 332.39
_chemical_name_common '2,4 lutidine succinic acid co-crystal'
_chemical_name_systematic
;
?
;
_space_group_IT_number 14
_symmetry_cell_setting monoclinic
_symmetry_space_group_name_Hall '-P 2yn'
_symmetry_space_group_name_H-M 'P 1 21/n 1'
_atom_sites_solution_hydrogens geom
_atom_sites_solution_primary direct
_atom_sites_solution_secondary difmap
_audit_creation_method SHELXL-97
_cell_angle_alpha 90.00
_cell_angle_beta 96.20(3)
_cell_angle_gamma 90.00
_cell_formula_units_Z 2
_cell_length_a 4.8672(10)
_cell_length_b 12.763(3)
_cell_length_c 14.374(3)
_cell_measurement_reflns_used 4728
_cell_measurement_temperature 180(2)
_cell_measurement_theta_max 27.48
_cell_measurement_theta_min 1.00
_cell_volume 887.7(3)
_computing_cell_refinement 'HKL Scalepack (Otwinowski & Minor 1997)'
_computing_data_collection 'Collect (Nonius B.V. 1998)'
_computing_data_reduction
;
HKL Denzo and Scalepack (Otwinowski & Minor 1997)
;
_computing_publication_material 'SHELXL-97 (Sheldrick 1997)'
_computing_structure_refinement 'SHELXL-97 (Sheldrick, 1997)'
_computing_structure_solution 'SHELXS-97 (Sheldrick, 1990)'
_diffrn_ambient_temperature 180(2)
_diffrn_measured_fraction_theta_full 0.991
_diffrn_measured_fraction_theta_max 0.991
_diffrn_measurement_device_type 'Nonius Kappa CCD'
_diffrn_measurement_method 'Thin slice \w and \f scans'
_diffrn_radiation_source 'fine-focus sealed tube'
_diffrn_radiation_type MoK\a
_diffrn_radiation_wavelength 0.71073
_diffrn_reflns_av_R_equivalents 0.0631
_diffrn_reflns_av_sigmaI/netI 0.0674
_diffrn_reflns_limit_h_max 6
_diffrn_reflns_limit_h_min -6
_diffrn_reflns_limit_k_max 16
_diffrn_reflns_limit_k_min -16
_diffrn_reflns_limit_l_max 18
_diffrn_reflns_limit_l_min -18
_diffrn_reflns_number 5023
_diffrn_reflns_theta_full 27.47
_diffrn_reflns_theta_max 27.47
_diffrn_reflns_theta_min 4.28
_exptl_absorpt_coefficient_mu 0.088
_exptl_absorpt_correction_T_max 0.995
_exptl_absorpt_correction_T_min 0.786
_exptl_absorpt_correction_type multi-scan
_exptl_absorpt_process_details
;
multi-scan from symmetry-related measurements
Sortav (Blessing 1995)
;
_exptl_crystal_colour colourless
_exptl_crystal_density_diffrn 1.244
_exptl_crystal_density_method 'not measured'
_exptl_crystal_F_000 356
_exptl_crystal_size_max 0.46
_exptl_crystal_size_mid 0.12
_exptl_crystal_size_min 0.05
_refine_diff_density_max 0.286
_refine_diff_density_min -0.355
_refine_diff_density_rms 0.109
_refine_ls_extinction_method none
_refine_ls_goodness_of_fit_ref 1.016
_refine_ls_hydrogen_treatment mixed
_refine_ls_matrix_type full
_refine_ls_number_parameters 114
_refine_ls_number_reflns 2011
_refine_ls_number_restraints 0
_refine_ls_restrained_S_all 1.016
_refine_ls_R_factor_all 0.0870
_refine_ls_R_factor_gt 0.0496
_refine_ls_shift/su_max 0.000
_refine_ls_shift/su_mean 0.000
_refine_ls_structure_factor_coef Fsqd
_refine_ls_weighting_details 'calc w=1/[\s^2^(Fo^2^)+(0.0685P)^2^+0.2305P] where P=(Fo^2^+2Fc^2^)/3'
_refine_ls_weighting_scheme calc
_refine_ls_wR_factor_gt 0.1219
_refine_ls_wR_factor_ref 0.1423
_reflns_number_gt 1406
_reflns_number_total 2011
_reflns_threshold_expression >2sigma(I)
_cod_data_source_file b610294h.txt
_cod_data_source_block wj0431
_cod_original_sg_symbol_H-M P2(1)/n
_cod_database_code 7203589

loop_
_symmetry_equiv_pos_as_xyz
'x, y, z'
'-x+1/2, y+1/2, -z+1/2'
'-x, -y, -z'
'x-1/2, -y-1/2, z-1/2'

loop_
_atom_site_label
_atom_site_type_symbol
_atom_site_fract_x
_atom_site_fract_y
_atom_site_fract_z
_atom_site_U_iso_or_equiv
_atom_site_adp_type
_atom_site_occupancy
_atom_site_symmetry_multiplicity
_atom_site_calc_flag
_atom_site_refinement_flags
_atom_site_disorder_assembly
_atom_site_disorder_group
C11 C 0.1215(3) 1.08935(12) 1.35623(12) 0.0314(4) Uani 1 1 d . . .
C12 C 0.0463(4) 1.12758(13) 1.44050(12) 0.0338(4) Uani 1 1 d . . .
H12 H 0.1312 1.1007 1.4982 0.041 Uiso 1 1 calc R . .
C13 C -0.1520(3) 1.20456(13) 1.43983(11) 0.0332(4) Uani 1 1 d . . .
H13 H -0.2033 1.2288 1.4980 0.040 Uiso 1 1 calc R . .
N14 N -0.2759(3) 1.24681(11) 1.36093(9) 0.0305(3) Uani 1 1 d . . .
C15 C -0.2023(3) 1.21237(13) 1.27868(11) 0.0307(4) Uani 1 1 d . . .
C16 C -0.0085(3) 1.13345(13) 1.27456(11) 0.0319(4) Uani 1 1 d . . .
H16 H 0.0359 1.1093 1.2155 0.038 Uiso 1 1 calc R . .
C17 C 0.3353(4) 1.00472(14) 1.35347(13) 0.0388(4) Uani 1 1 d . . .
H17A H 0.3176 0.9546 1.4041 0.058 Uiso 1 1 calc R . .
H17B H 0.5202 1.0360 1.3614 0.058 Uiso 1 1 calc R . .
H17C H 0.3074 0.9684 1.2931 0.058 Uiso 1 1 calc R . .
C18 C -0.3405(4) 1.26489(15) 1.19303(12) 0.0428(5) Uani 1 1 d . . .
H18A H -0.2999 1.3401 1.1959 0.064 Uiso 1 1 calc R . .
H18B H -0.5407 1.2542 1.1898 0.064 Uiso 1 1 calc R . .
H18C H -0.2716 1.2348 1.1373 0.064 Uiso 1 1 calc R . .
C21 C 0.2297(3) 0.91134(12) 1.05006(11) 0.0282(4) Uani 1 1 d . . .
C22 C 0.4622(3) 0.98855(13) 1.04882(11) 0.0310(4) Uani 1 1 d . . .
H22A H 0.6270 0.9608 1.0874 0.037 Uiso 1 1 calc R . .
H22B H 0.4089 1.0549 1.0777 0.037 Uiso 1 1 calc R . .
O21 O 0.1761(3) 0.88745(10) 1.13584(8) 0.0367(3) Uani 1 1 d . . .
H21 H 0.022(5) 0.8349(17) 1.1326(15) 0.055 Uiso 1 1 d . . .
O22 O 0.1023(2) 0.87429(9) 0.98025(8) 0.0349(3) Uani 1 1 d . . .

loop_
_atom_site_aniso_label
_atom_site_aniso_U_11
_atom_site_aniso_U_22
_atom_site_aniso_U_33
_atom_site_aniso_U_23
_atom_site_aniso_U_13
_atom_site_aniso_U_12
C11 0.0252(8) 0.0299(8) 0.0386(9) -0.0026(7) 0.0015(7) -0.0038(6)
C12 0.0353(9) 0.0362(9) 0.0289(8) -0.0012(7) -0.0011(7) -0.0020(7)
C13 0.0360(10) 0.0369(9) 0.0268(8) -0.0047(7) 0.0039(7) -0.0011(7)
N14 0.0312(7) 0.0316(7) 0.0295(7) -0.0038(6) 0.0059(5) 0.0003(6)
C15 0.0305(9) 0.0342(9) 0.0277(8) -0.0026(7) 0.0049(6) -0.0024(7)
C16 0.0311(9) 0.0354(9) 0.0300(8) -0.0061(7) 0.0074(7) -0.0007(7)
C17 0.0319(9) 0.0362(9) 0.0476(11) -0.0048(8) 0.0009(7) 0.0019(7)
C18 0.0484(11) 0.0469(11) 0.0332(10) 0.0016(8) 0.0057(8) 0.0118(9)
C21 0.0268(8) 0.0294(8) 0.0291(8) 0.0025(7) 0.0065(6) 0.0037(6)
C22 0.0272(8) 0.0348(9) 0.0314(9) 0.0016(7) 0.0048(7) -0.0019(7)
O21 0.0368(7) 0.0445(7) 0.0295(6) 0.0024(5) 0.0069(5) -0.0108(6)
O22 0.0355(7) 0.0373(7) 0.0324(6) -0.0014(5) 0.0061(5) -0.0042(5)

loop_
_atom_type_symbol
_atom_type_description
_atom_type_scat_dispersion_real
_atom_type_scat_dispersion_imag
_atom_type_scat_source
C C 0.0033 0.0016 'International Tables Vol C Tables 4.2.6.8 and 6.1.1.4'
H H 0.0000 0.0000 'International Tables Vol C Tables 4.2.6.8 and 6.1.1.4'
N N 0.0061 0.0033 'International Tables Vol C Tables 4.2.6.8 and 6.1.1.4'
O O 0.0106 0.0060 'International Tables Vol C Tables 4.2.6.8 and 6.1.1.4'

loop_
_geom_angle_atom_site_label_1
_geom_angle_atom_site_label_2
_geom_angle_atom_site_label_3
_geom_angle
_geom_angle_site_symmetry_1
_geom_angle_site_symmetry_3
_geom_angle_publ_flag
C16 C11 C12 117.02(15) . . ?
C16 C11 C17 121.44(16) . . ?
C12 C11 C17 121.54(15) . . ?
C13 C12 C11 119.64(15) . . ?
C13 C12 H12 120.2 . . ?
C11 C12 H12 120.2 . . ?
N14 C13 C12 123.00(15) . . ?
N14 C13 H13 118.5 . . ?
C12 C13 H13 118.5 . . ?
C13 N14 C15 118.31(14) . . ?
N14 C15 C16 121.47(15) . . ?
N14 C15 C18 115.95(15) . . ?
C16 C15 C18 122.57(15) . . ?
C15 C16 C11 120.52(15) . . ?
C15 C16 H16 119.7 . . ?
C11 C16 H16 119.7 . . ?
C11 C17 H17A 109.5 . . ?
C11 C17 H17B 109.5 . . ?
H17A C17 H17B 109.5 . . ?
C11 C17 H17C 109.5 . . ?
H17A C17 H17C 109.5 . . ?
H17B C17 H17C 109.5 . . ?
C15 C18 H18A 109.5 . . ?
C15 C18 H18B 109.5 . . ?
H18A C18 H18B 109.5 . . ?
C15 C18 H18C 109.5 . . ?
H18A C18 H18C 109.5 . . ?
H18B C18 H18C 109.5 . . ?
O22 C21 O21 123.00(15) . . ?
O22 C21 C22 124.24(14) . . ?
O21 C21 C22 112.75(14) . . ?
C21 C22 C22 113.30(17) . 3_677 ?
C21 C22 H22A 108.9 . . ?
C22 C22 H22A 108.9 3_677 . ?
C21 C22 H22B 108.9 . . ?
C22 C22 H22B 108.9 3_677 . ?
H22A C22 H22B 107.7 . . ?
C21 O21 H21 109.4(12) . . ?

loop_
_geom_bond_atom_site_label_1
_geom_bond_atom_site_label_2
_geom_bond_distance
_geom_bond_site_symmetry_2
_geom_bond_publ_flag
C11 C16 1.391(2) . ?
C11 C12 1.391(2) . ?
C11 C17 1.503(2) . ?
C12 C13 1.376(2) . ?
C12 H12 0.9500 . ?
C13 N14 1.339(2) . ?
C13 H13 0.9500 . ?
N14 C15 1.346(2) . ?
C15 C16 1.386(2) . ?
C15 C18 1.496(2) . ?
C16 H16 0.9500 . ?
C17 H17A 0.9800 . ?
C17 H17B 0.9800 . ?
C17 H17C 0.9800 . ?
C18 H18A 0.9800 . ?
C18 H18B 0.9800 . ?
C18 H18C 0.9800 . ?
C21 O22 1.2169(19) . ?
C21 O21 1.3231(19) . ?
C21 C22 1.502(2) . ?
C22 C22 1.517(3) 3_677 ?
C22 H22A 0.9900 . ?
C22 H22B 0.9900 . ?
O21 H21 1.00(2) . ?

loop_
_geom_hbond_atom_site_label_D
_geom_hbond_atom_site_label_H
_geom_hbond_atom_site_label_A
_geom_hbond_distance_DH
_geom_hbond_distance_HA
_geom_hbond_distance_DA
_geom_hbond_angle_DHA
_geom_hbond_site_symmetry_A
O21 H21 N14 1.00(2) 1.65(2) 2.6528(19) 174.0(19) 2_447

loop_
_geom_torsion_atom_site_label_1
_geom_torsion_atom_site_label_2
_geom_torsion_atom_site_label_3
_geom_torsion_atom_site_label_4
_geom_torsion
_geom_torsion_site_symmetry_1
_geom_torsion_site_symmetry_2
_geom_torsion_site_symmetry_3
_geom_torsion_site_symmetry_4
_geom_torsion_publ_flag
C16 C11 C12 C13 0.9(2) . . . . ?
C17 C11 C12 C13 -179.49(15) . . . . ?
C11 C12 C13 N14 -1.1(3) . . . . ?
C12 C13 N14 C15 -0.1(2) . . . . ?
C13 N14 C15 C16 1.6(2) . . . . ?
C13 N14 C15 C18 -178.02(15) . . . . ?
N14 C15 C16 C11 -1.8(3) . . . . ?
C18 C15 C16 C11 177.81(16) . . . . ?
C12 C11 C16 C15 0.4(2) . . . . ?
C17 C11 C16 C15 -179.13(15) . . . . ?
O22 C21 C22 C22 -3.7(3) . . . 3_677 ?
O21 C21 C22 C22 176.38(17) . . . 3_677 ?
